data_4037458
loop_
_publ_author_name
'Shirasaki, Yoshinao'
'Okamoto, Yuta'
'Muranaka, Atsuya'
'Kamino, Shinichiro'
'Sawada, Daisuke'
'Hashizume, Daisuke'
'Uchiyama, Masanobu'

_publ_section_title
;
 Fused-Fluoran Leuco Dyes with Large Color-Change Derived from Two-Step
 Equilibrium: iso-Aminobenzopyranoxanthenes.
;
_journal_issue 23
_journal_name_full 'The Journal of organic chemistry'
_journal_page_first 12046
_journal_page_last 12051
_journal_paper_doi 10.1021/acs.joc.6b02403
_journal_volume 81
_journal_year 2016
_chemical_absolute_configuration rm
_chemical_formula_moiety 'C42 H36 N2 O6'
_chemical_formula_sum 'C42 H36 N2 O6'
_chemical_formula_weight 664.73
_space_group_crystal_system orthorhombic
_space_group_IT_number 19
_space_group_name_Hall 'P 2ac 2ab'
_space_group_name_H-M_alt 'P 21 21 21'
_atom_sites_solution_hydrogens difmap
_atom_sites_solution_primary direct
_atom_sites_solution_secondary difmap
_audit_creation_method SHELXL-2014
_cell_angle_alpha 90
_cell_angle_beta 90
_cell_angle_gamma 90
_cell_formula_units_Z 4
_cell_length_a 11.5905(1)
_cell_length_b 13.9651(2)
_cell_length_c 20.7905(3)
_cell_measurement_reflns_used 92484
_cell_measurement_temperature 90
_cell_measurement_theta_max 30.934
_cell_measurement_theta_min 1.757
_cell_volume 3365.20(7)
_computing_cell_refinement HKL2000
_computing_data_collection CrystalClear
_computing_data_reduction HKL2000
_computing_molecular_graphics SV
_computing_publication_material 'SHELXL-2014 (Sheldrick, 2014)'
_computing_structure_refinement 'SHELXL-2014 (Sheldrick, 2014)'
_computing_structure_solution SIR2004
_diffrn_ambient_temperature 90
_diffrn_detector_area_resol_mean 7.31
_diffrn_measured_fraction_theta_full 0.999
_diffrn_measured_fraction_theta_max 0.997
_diffrn_measurement_device_type 'Rigaku AFC-8 with Saturn70 CCD'
_diffrn_measurement_method \w-scan
_diffrn_radiation_type MoK\a
_diffrn_radiation_wavelength 0.71073
_diffrn_reflns_av_R_equivalents 0.0548
_diffrn_reflns_av_unetI/netI 0.0386
_diffrn_reflns_Laue_measured_fraction_full 0.999
_diffrn_reflns_Laue_measured_fraction_max 0.997
_diffrn_reflns_limit_h_max 16
_diffrn_reflns_limit_h_min -16
_diffrn_reflns_limit_k_max 19
_diffrn_reflns_limit_k_min -20
_diffrn_reflns_limit_l_max 29
_diffrn_reflns_limit_l_min -30
_diffrn_reflns_number 92484
_diffrn_reflns_point_group_measured_fraction_full 1.000
_diffrn_reflns_point_group_measured_fraction_max 0.997
_diffrn_reflns_theta_full 25.242
_diffrn_reflns_theta_max 30.934
_diffrn_reflns_theta_min 1.757
_diffrn_source 'Fine-focus rotating anode'
_exptl_absorpt_coefficient_mu 0.088
_exptl_absorpt_correction_type none
_exptl_crystal_colour colourless
_exptl_crystal_density_diffrn 1.312
_exptl_crystal_description plate
_exptl_crystal_F_000 1400
_exptl_crystal_size_max 0.08
_exptl_crystal_size_mid 0.05
_exptl_crystal_size_min 0.05
_refine_diff_density_max 0.301
_refine_diff_density_min -0.248
_refine_diff_density_rms 0.042
_refine_ls_abs_structure_details
;
 Flack x determined using 3577 quotients [(I+)-(I-)]/[(I+)+(I-)]
 (Parsons, Flack and Wagner, Acta Cryst. B69 (2013) 249-259).
;
_refine_ls_abs_structure_Flack 0.1(3)
_refine_ls_extinction_method none
_refine_ls_goodness_of_fit_ref 1.043
_refine_ls_hydrogen_treatment constr
_refine_ls_matrix_type full
_refine_ls_number_parameters 455
_refine_ls_number_reflns 10638
_refine_ls_number_restraints 0
_refine_ls_restrained_S_all 1.043
_refine_ls_R_factor_all 0.0528
_refine_ls_R_factor_gt 0.0394
_refine_ls_shift/su_max 0.000
_refine_ls_shift/su_mean 0.000
_refine_ls_structure_factor_coef Fsqd
_refine_ls_weighting_details 'w=1/[\s^2^(Fo^2^)+(0.0488P)^2^+0.2825P] where P=(Fo^2^+2Fc^2^)/3'
_refine_ls_weighting_scheme calc
_refine_ls_wR_factor_gt 0.0910
_refine_ls_wR_factor_ref 0.0966
_reflns_Friedel_coverage 0.810
_reflns_Friedel_fraction_full 1.000
_reflns_Friedel_fraction_max 0.995
_reflns_number_gt 8942
_reflns_number_total 10638
_reflns_threshold_expression 'I > 2\s(I)'
_cod_data_source_file jo6b02403_si_003.cif
_cod_data_source_block cis-iso-ABPX01
_cod_database_code 4037458
_shelx_space_group_comment
;
The symmetry employed for this shelxl refinement is uniquely defined
by the following loop, which should always be used as a source of
symmetry information in preference to the above space-group names.
They are only intended as comments.
;
_shelx_estimated_absorpt_t_min 0.993
_shelx_estimated_absorpt_t_max 0.996
_shelxl_version_number 2014-3

loop_
_space_group_symop_operation_xyz
'x, y, z'
'x+1/2, -y+1/2, -z'
'-x, y+1/2, -z+1/2'
'-x+1/2, -y, z+1/2'

loop_
_atom_site_label
_atom_site_type_symbol
_atom_site_fract_x
_atom_site_fract_y
_atom_site_fract_z
_atom_site_U_iso_or_equiv
_atom_site_adp_type
_atom_site_occupancy
_atom_site_site_symmetry_order
_atom_site_calc_flag
_atom_site_refinement_flags_posn
_atom_site_refinement_flags_adp
O1 O 0.66032(11) 0.45804(8) 0.59548(6) 0.0203(3) Uani 1 1 d . .
O2 O 0.31831(10) 0.54041(8) 0.41969(6) 0.0195(2) Uani 1 1 d . .
O3 O 0.56802(10) 0.71423(9) 0.58866(6) 0.0194(2) Uani 1 1 d . .
O4 O 0.50088(12) 0.86444(10) 0.59338(7) 0.0298(3) Uani 1 1 d . .
O5 O 0.23061(10) 0.37346(9) 0.54164(6) 0.0210(3) Uani 1 1 d . .
O6 O 0.16049(13) 0.28996(13) 0.62521(7) 0.0393(4) Uani 1 1 d . .
N1 N 1.00237(14) 0.52335(11) 0.71372(8) 0.0234(3) Uani 1 1 d . .
N2 N 0.03523(15) 0.44792(12) 0.26665(8) 0.0271(4) Uani 1 1 d . .
C1 C 0.48110(14) 0.58850(12) 0.47813(8) 0.0173(3) Uani 1 1 d . .
H1 H 0.4761 0.6486 0.4569 0.021 Uiso 1 1 calc R U
C2 C 0.56807(14) 0.57271(12) 0.52331(8) 0.0161(3) Uani 1 1 d . .
C3 C 0.64373(14) 0.65389(12) 0.54603(8) 0.0166(3) Uani 1 1 d . .
C4 C 0.74166(14) 0.61779(12) 0.58630(8) 0.0166(3) Uani 1 1 d . .
C5 C 0.83071(15) 0.67870(13) 0.60678(8) 0.0206(3) Uani 1 1 d . .
H5 H 0.8325 0.7426 0.5912 0.025 Uiso 1 1 calc R U
C6 C 0.91501(15) 0.64927(13) 0.64846(8) 0.0215(3) Uani 1 1 d . .
H6 H 0.9734 0.6930 0.6612 0.026 Uiso 1 1 calc R U
C7 C 0.91652(15) 0.55414(13) 0.67293(8) 0.0196(3) Uani 1 1 d . .
C8 C 0.82735(15) 0.49302(12) 0.65283(8) 0.0191(3) Uani 1 1 d . .
H8 H 0.8245 0.4290 0.6683 0.023 Uiso 1 1 calc R U
C9 C 0.74343(14) 0.52540(12) 0.61063(8) 0.0168(3) Uani 1 1 d . .
C10 C 0.57683(14) 0.48209(12) 0.55112(8) 0.0167(3) Uani 1 1 d . .
C11 C 0.49772(15) 0.41097(12) 0.53689(8) 0.0173(3) Uani 1 1 d . .
H11 H 0.5051 0.3498 0.5564 0.021 Uiso 1 1 calc R U
C12 C 0.40762(14) 0.42811(11) 0.49444(8) 0.0155(3) Uani 1 1 d . .
C13 C 0.31100(14) 0.35720(12) 0.48577(8) 0.0161(3) Uani 1 1 d . .
C14 C 0.24660(14) 0.37686(12) 0.42504(8) 0.0166(3) Uani 1 1 d . .
C15 C 0.17673(15) 0.30833(12) 0.39506(9) 0.0207(3) Uani 1 1 d . .
H15 H 0.1761 0.2448 0.4114 0.025 Uiso 1 1 calc R U
C16 C 0.10877(16) 0.33001(13) 0.34261(9) 0.0236(4) Uani 1 1 d . .
H16 H 0.0635 0.2812 0.3232 0.028 Uiso 1 1 calc R U
C17 C 0.10551(15) 0.42411(13) 0.31719(8) 0.0209(4) Uani 1 1 d . .
C18 C 0.17879(15) 0.49242(13) 0.34552(8) 0.0188(3) Uani 1 1 d . .
H18 H 0.1814 0.5557 0.3288 0.023 Uiso 1 1 calc R U
C19 C 0.24738(14) 0.46781(12) 0.39775(8) 0.0168(3) Uani 1 1 d . .
C20 C 0.40200(14) 0.51729(12) 0.46398(8) 0.0163(3) Uani 1 1 d . .
C21 C 0.55896(15) 0.80534(13) 0.56607(9) 0.0218(4) Uani 1 1 d . .
C22 C 0.62920(15) 0.81292(13) 0.50742(9) 0.0212(4) Uani 1 1 d . .
C23 C 0.65100(17) 0.89252(14) 0.46929(10) 0.0296(4) Uani 1 1 d . .
H23 H 0.6178 0.9530 0.4789 0.036 Uiso 1 1 calc R U
C24 C 0.72258(18) 0.88054(15) 0.41694(11) 0.0331(5) Uani 1 1 d . .
H24 H 0.7392 0.9337 0.3900 0.040 Uiso 1 1 calc R U
C25 C 0.77076(17) 0.79184(17) 0.40300(10) 0.0304(4) Uani 1 1 d . .
H25 H 0.8194 0.7855 0.3665 0.036 Uiso 1 1 calc R U
C26 C 0.74916(16) 0.71148(15) 0.44168(9) 0.0245(4) Uani 1 1 d . .
H26 H 0.7820 0.6508 0.4321 0.029 Uiso 1 1 calc R U
C27 C 0.67797(15) 0.72455(12) 0.49434(8) 0.0181(3) Uani 1 1 d . .
C28 C 1.08434(16) 0.59072(15) 0.74176(9) 0.0262(4) Uani 1 1 d . .
H28A H 1.1125 0.6339 0.7074 0.031 Uiso 1 1 calc R U
H28B H 1.1515 0.5544 0.7582 0.031 Uiso 1 1 calc R U
C29 C 1.0360(2) 0.65148(16) 0.79627(10) 0.0350(5) Uani 1 1 d . .
H29A H 1.0952 0.6963 0.8112 0.052 Uiso 1 1 calc R U
H29B H 1.0127 0.6098 0.8319 0.052 Uiso 1 1 calc R U
H29C H 0.9688 0.6874 0.7808 0.052 Uiso 1 1 calc R U
C30 C 1.00067(19) 0.42578(15) 0.73936(10) 0.0305(4) Uani 1 1 d . .
H30A H 1.0795 0.4089 0.7538 0.037 Uiso 1 1 calc R U
H20B H 0.9796 0.3812 0.7042 0.037 Uiso 1 1 calc R U
C31 C 0.9176(2) 0.41067(18) 0.79515(11) 0.0418(5) Uani 1 1 d . .
H31A H 0.9162 0.3427 0.8068 0.063 Uiso 1 1 calc R U
H31B H 0.8400 0.4310 0.7824 0.063 Uiso 1 1 calc R U
H31C H 0.9431 0.4485 0.8322 0.063 Uiso 1 1 calc R U
C32 C 0.21986(16) 0.29199(15) 0.57782(9) 0.0265(4) Uani 1 1 d . .
C33 C 0.29131(17) 0.21673(13) 0.54835(9) 0.0251(4) Uani 1 1 d . .
C34 C 0.3101(2) 0.12199(15) 0.56722(11) 0.0384(5) Uani 1 1 d . .
H34 H 0.2716 0.0955 0.6034 0.046 Uiso 1 1 calc R U
C35 C 0.3872(2) 0.06791(15) 0.53119(13) 0.0431(6) Uani 1 1 d . .
H35 H 0.4027 0.0036 0.5434 0.052 Uiso 1 1 calc R U
C36 C 0.44184(19) 0.10623(15) 0.47770(12) 0.0359(5) Uani 1 1 d . .
H36 H 0.4938 0.0676 0.4537 0.043 Uiso 1 1 calc R U
C37 C 0.42196(17) 0.19986(14) 0.45865(10) 0.0263(4) Uani 1 1 d . .
H37 H 0.4589 0.2260 0.4218 0.032 Uiso 1 1 calc R U
C38 C 0.34590(15) 0.25423(12) 0.49534(9) 0.0201(3) Uani 1 1 d . .
C39 C -0.02428(18) 0.37503(15) 0.22882(10) 0.0289(4) Uani 1 1 d . .
H39A H 0.0240 0.3166 0.2276 0.035 Uiso 1 1 calc R U
H39B H -0.0327 0.3984 0.1841 0.035 Uiso 1 1 calc R U
C40 C -0.14253(19) 0.34890(18) 0.25453(11) 0.0376(5) Uani 1 1 d . .
H40A H -0.1779 0.3008 0.2265 0.056 Uiso 1 1 calc R U
H40B H -0.1913 0.4062 0.2557 0.056 Uiso 1 1 calc R U
H40C H -0.1349 0.3228 0.2981 0.056 Uiso 1 1 calc R U
C41 C 0.02037(17) 0.54699(14) 0.24609(9) 0.0264(4) Uani 1 1 d . .
H41A H 0.0254 0.5893 0.2842 0.032 Uiso 1 1 calc R U
H41B H -0.0576 0.5546 0.2274 0.032 Uiso 1 1 calc R U
C42 C 0.10950(19) 0.57872(16) 0.19684(10) 0.0330(5) Uani 1 1 d . .
H42A H 0.0944 0.6452 0.1843 0.050 Uiso 1 1 calc R U
H42B H 0.1048 0.5374 0.1588 0.050 Uiso 1 1 calc R U
H42C H 0.1868 0.5740 0.2156 0.050 Uiso 1 1 calc R U

loop_
_atom_site_aniso_label
_atom_site_aniso_U_11
_atom_site_aniso_U_22
_atom_site_aniso_U_33
_atom_site_aniso_U_23
_atom_site_aniso_U_13
_atom_site_aniso_U_12
O1 0.0204(6) 0.0162(6) 0.0243(6) 0.0038(5) -0.0092(5) -0.0018(5)
O2 0.0202(6) 0.0165(6) 0.0217(6) 0.0023(5) -0.0083(5) -0.0005(5)
O3 0.0193(6) 0.0177(6) 0.0211(6) -0.0020(5) 0.0005(5) 0.0026(5)
O4 0.0265(7) 0.0221(6) 0.0409(8) -0.0095(6) -0.0060(6) 0.0052(6)
O5 0.0199(6) 0.0232(6) 0.0200(6) 0.0011(5) 0.0045(5) -0.0007(5)
O6 0.0336(8) 0.0582(10) 0.0262(7) 0.0089(7) 0.0057(6) -0.0125(8)
N1 0.0214(7) 0.0244(8) 0.0243(8) -0.0014(6) -0.0080(6) 0.0026(6)
N2 0.0303(9) 0.0256(8) 0.0253(8) -0.0010(6) -0.0127(7) 0.0002(7)
C1 0.0191(8) 0.0154(7) 0.0175(7) 0.0027(6) -0.0009(6) 0.0011(6)
C2 0.0155(7) 0.0156(7) 0.0170(7) 0.0007(6) -0.0003(6) -0.0007(6)
C3 0.0169(8) 0.0154(7) 0.0175(7) 0.0001(6) -0.0005(6) 0.0005(6)
C4 0.0159(7) 0.0174(8) 0.0166(7) 0.0015(6) -0.0006(6) 0.0006(6)
C5 0.0197(8) 0.0212(8) 0.0209(8) 0.0036(6) 0.0001(7) -0.0029(7)
C6 0.0185(8) 0.0241(9) 0.0221(8) 0.0004(7) -0.0034(7) -0.0041(7)
C7 0.0175(8) 0.0241(8) 0.0171(8) -0.0025(6) -0.0010(6) 0.0038(7)
C8 0.0208(8) 0.0174(8) 0.0192(8) 0.0001(6) -0.0020(7) 0.0025(6)
C9 0.0161(7) 0.0164(8) 0.0179(7) -0.0008(6) -0.0018(6) -0.0005(6)
C10 0.0166(7) 0.0168(7) 0.0166(7) 0.0016(6) -0.0018(6) 0.0013(6)
C11 0.0191(8) 0.0142(7) 0.0186(7) 0.0027(6) -0.0009(6) 0.0007(6)
C12 0.0160(7) 0.0144(7) 0.0160(7) -0.0001(6) 0.0005(6) -0.0007(6)
C13 0.0156(7) 0.0163(7) 0.0164(7) -0.0004(6) 0.0006(6) 0.0004(6)
C14 0.0144(7) 0.0170(8) 0.0184(7) -0.0006(6) -0.0009(6) 0.0004(6)
C15 0.0195(8) 0.0178(8) 0.0250(8) 0.0008(6) -0.0016(7) -0.0018(7)
C16 0.0226(9) 0.0225(9) 0.0258(9) -0.0019(7) -0.0064(7) -0.0030(7)
C17 0.0184(8) 0.0247(9) 0.0197(8) -0.0013(7) -0.0032(7) 0.0014(7)
C18 0.0180(8) 0.0205(8) 0.0177(7) 0.0006(6) -0.0017(6) 0.0017(6)
C19 0.0153(7) 0.0178(8) 0.0171(7) -0.0016(6) -0.0002(6) 0.0002(6)
C20 0.0161(7) 0.0176(7) 0.0151(7) 0.0012(6) -0.0018(6) 0.0021(6)
C21 0.0182(8) 0.0179(8) 0.0294(9) -0.0030(7) -0.0076(7) 0.0001(6)
C22 0.0189(8) 0.0176(8) 0.0270(9) 0.0024(7) -0.0089(7) -0.0029(6)
C23 0.0262(10) 0.0213(9) 0.0413(11) 0.0093(8) -0.0128(8) -0.0062(7)
C24 0.0321(10) 0.0314(11) 0.0360(11) 0.0172(9) -0.0103(9) -0.0117(9)
C25 0.0228(9) 0.0458(12) 0.0226(9) 0.0104(8) -0.0009(7) -0.0104(9)
C26 0.0200(8) 0.0304(10) 0.0233(9) 0.0046(7) -0.0013(7) -0.0031(7)
C27 0.0160(7) 0.0189(8) 0.0195(8) 0.0041(6) -0.0041(6) -0.0039(6)
C28 0.0212(9) 0.0321(10) 0.0255(9) -0.0022(8) -0.0081(7) 0.0003(8)
C29 0.0441(12) 0.0345(11) 0.0263(10) -0.0059(8) -0.0068(9) 0.0016(9)
C30 0.0306(10) 0.0261(10) 0.0347(11) 0.0025(8) -0.0137(9) 0.0052(8)
C31 0.0530(14) 0.0393(12) 0.0332(11) 0.0088(10) -0.0091(11) -0.0060(11)
C32 0.0243(9) 0.0339(10) 0.0214(9) 0.0070(8) -0.0034(7) -0.0096(8)
C33 0.0268(9) 0.0216(9) 0.0270(9) 0.0063(7) -0.0080(8) -0.0077(7)
C34 0.0421(12) 0.0284(11) 0.0447(12) 0.0177(9) -0.0192(10) -0.0148(10)
C35 0.0452(13) 0.0173(9) 0.0668(17) 0.0046(10) -0.0288(12) 0.0013(9)
C36 0.0328(11) 0.0224(9) 0.0526(14) -0.0080(9) -0.0191(10) 0.0068(8)
C37 0.0226(9) 0.0221(9) 0.0342(10) -0.0061(8) -0.0087(8) 0.0031(7)
C38 0.0193(8) 0.0156(7) 0.0253(8) -0.0001(6) -0.0087(7) -0.0012(6)
C39 0.0313(10) 0.0310(10) 0.0246(9) -0.0029(8) -0.0104(8) -0.0013(8)
C40 0.0315(11) 0.0448(13) 0.0365(11) 0.0069(10) -0.0127(9) -0.0055(10)
C41 0.0278(10) 0.0275(9) 0.0238(9) -0.0003(7) -0.0084(8) 0.0062(8)
C42 0.0372(11) 0.0352(11) 0.0267(10) 0.0041(8) -0.0042(9) 0.0030(9)

loop_
_atom_type_symbol
_atom_type_description
_atom_type_scat_dispersion_real
_atom_type_scat_dispersion_imag
_atom_type_scat_source
C C 0.0033 0.0016 'International Tables Vol C Tables 4.2.6.8 and 6.1.1.4'
H H 0.0000 0.0000 'International Tables Vol C Tables 4.2.6.8 and 6.1.1.4'
N N 0.0061 0.0033 'International Tables Vol C Tables 4.2.6.8 and 6.1.1.4'
O O 0.0106 0.0060 'International Tables Vol C Tables 4.2.6.8 and 6.1.1.4'

loop_
_geom_angle_atom_site_label_1
_geom_angle_atom_site_label_2
_geom_angle_atom_site_label_3
_geom_angle
C10 O1 C9 118.41(13)
C20 O2 C19 117.90(13)
C21 O3 C3 111.43(13)
C32 O5 C13 110.77(13)
C7 N1 C28 121.04(16)
C7 N1 C30 120.38(16)
C28 N1 C30 117.64(15)
C17 N2 C41 121.68(16)
C17 N2 C39 121.66(16)
C41 N2 C39 116.60(15)
C20 C1 C2 120.53(15)
C20 C1 H1 119.7
C2 C1 H1 119.7
C10 C2 C1 118.35(15)
C10 C2 C3 120.63(15)
C1 C2 C3 120.78(15)
C4 C3 O3 107.52(13)
C4 C3 C2 111.25(14)
O3 C3 C2 105.43(13)
C4 C3 C27 114.71(14)
O3 C3 C27 101.90(13)
C2 C3 C27 114.86(14)
C9 C4 C5 116.27(15)
C9 C4 C3 121.91(15)
C5 C4 C3 121.52(15)
C6 C5 C4 122.33(16)
C6 C5 H5 118.8
C4 C5 H5 118.8
C5 C6 C7 121.03(16)
C5 C6 H6 119.5
C7 C6 H6 119.5
N1 C7 C8 121.71(16)
N1 C7 C6 121.40(16)
C8 C7 C6 116.88(15)
C9 C8 C7 120.44(16)
C9 C8 H8 119.8
C7 C8 H8 119.8
O1 C9 C8 114.28(14)
O1 C9 C4 122.67(15)
C8 C9 C4 123.04(15)
O1 C10 C11 115.68(14)
O1 C10 C2 123.33(15)
C11 C10 C2 120.96(15)
C10 C11 C12 120.71(15)
C10 C11 H11 119.6
C12 C11 H11 119.6
C11 C12 C20 118.45(15)
C11 C12 C13 121.49(15)
C20 C12 C13 119.78(15)
C14 C13 C12 110.63(13)
C14 C13 O5 108.38(13)
C12 C13 O5 105.58(12)
C14 C13 C38 114.93(14)
C12 C13 C38 114.33(14)
O5 C13 C38 102.01(13)
C19 C14 C15 116.51(15)
C19 C14 C13 120.65(14)
C15 C14 C13 122.70(15)
C16 C15 C14 122.17(16)
C16 C15 H15 118.9
C14 C15 H15 118.9
C15 C16 C17 120.92(16)
C15 C16 H16 119.5
C17 C16 H16 119.5
N2 C17 C18 121.03(17)
N2 C17 C16 121.79(16)
C18 C17 C16 117.18(15)
C19 C18 C17 120.35(16)
C19 C18 H18 119.8
C17 C18 H18 119.8
O2 C19 C18 114.63(14)
O2 C19 C14 122.61(15)
C18 C19 C14 122.75(16)
O2 C20 C1 116.14(14)
O2 C20 C12 123.01(15)
C1 C20 C12 120.84(15)
O4 C21 O3 121.34(18)
O4 C21 C22 130.53(18)
O3 C21 C22 108.12(15)
C27 C22 C23 121.81(18)
C27 C22 C21 108.96(15)
C23 C22 C21 129.21(18)
C24 C23 C22 117.59(19)
C24 C23 H23 121.2
C22 C23 H23 121.2
C23 C24 C25 120.98(18)
C23 C24 H24 119.5
C25 C24 H24 119.5
C24 C25 C26 121.45(19)
C24 C25 H25 119.3
C26 C25 H25 119.3
C27 C26 C25 117.04(19)
C27 C26 H26 121.5
C25 C26 H26 121.5
C26 C27 C22 121.12(16)
C26 C27 C3 129.28(16)
C22 C27 C3 109.57(15)
N1 C28 C29 114.65(17)
N1 C28 H28A 108.6
C29 C28 H28A 108.6
N1 C28 H28B 108.6
C29 C28 H28B 108.6
H28A C28 H28B 107.6
C28 C29 H29A 109.5
C28 C29 H29B 109.5
H29A C29 H29B 109.5
C28 C29 H29C 109.5
H29A C29 H29C 109.5
H29B C29 H29C 109.5
N1 C30 C31 114.53(18)
N1 C30 H30A 108.6
C31 C30 H30A 108.6
N1 C30 H20B 108.6
C31 C30 H20B 108.6
H30A C30 H20B 107.6
C30 C31 H31A 109.5
C30 C31 H31B 109.5
H31A C31 H31B 109.5
C30 C31 H31C 109.5
H31A C31 H31C 109.5
H31B C31 H31C 109.5
O6 C32 O5 121.5(2)
O6 C32 C33 130.3(2)
O5 C32 C33 108.26(15)
C38 C33 C34 120.9(2)
C38 C33 C32 108.71(16)
C34 C33 C32 130.3(2)
C35 C34 C33 117.6(2)
C35 C34 H34 121.2
C33 C34 H34 121.2
C36 C35 C34 121.08(19)
C36 C35 H35 119.5
C34 C35 H35 119.5
C37 C36 C35 121.2(2)
C37 C36 H36 119.4
C35 C36 H36 119.4
C36 C37 C38 117.6(2)
C36 C37 H37 121.2
C38 C37 H37 121.2
C33 C38 C37 121.56(17)
C33 C38 C13 110.23(16)
C37 C38 C13 128.21(17)
N2 C39 C40 113.90(17)
N2 C39 H39A 108.8
C40 C39 H39A 108.8
N2 C39 H39B 108.8
C40 C39 H39B 108.8
H39A C39 H39B 107.7
C39 C40 H40A 109.5
C39 C40 H40B 109.5
H40A C40 H40B 109.5
C39 C40 H40C 109.5
H40A C40 H40C 109.5
H40B C40 H40C 109.5
N2 C41 C42 113.18(17)
N2 C41 H41A 108.9
C42 C41 H41A 108.9
N2 C41 H41B 108.9
C42 C41 H41B 108.9
H41A C41 H41B 107.8
C41 C42 H42A 109.5
C41 C42 H42B 109.5
H42A C42 H42B 109.5
C41 C42 H42C 109.5
H42A C42 H42C 109.5
H42B C42 H42C 109.5

loop_
_geom_bond_atom_site_label_1
_geom_bond_atom_site_label_2
_geom_bond_distance
O1 C10 1.3783(19)
O1 C9 1.383(2)
O2 C20 1.3759(19)
O2 C19 1.383(2)
O3 C21 1.360(2)
O3 C3 1.505(2)
O4 C21 1.207(2)
O5 C32 1.370(2)
O5 C13 1.506(2)
O6 C32 1.202(2)
N1 C7 1.376(2)
N1 C28 1.459(2)
N1 C30 1.463(3)
N2 C17 1.370(2)
N2 C41 1.458(2)
N2 C39 1.460(2)
C1 C20 1.384(2)
C1 C2 1.395(2)
C1 H1 0.9500
C2 C10 1.395(2)
C2 C3 1.509(2)
C3 C4 1.498(2)
C3 C27 1.512(2)
C4 C9 1.386(2)
C4 C5 1.404(2)
C5 C6 1.369(2)
C5 H5 0.9500
C6 C7 1.423(3)
C6 H6 0.9500
C7 C8 1.404(2)
C8 C9 1.386(2)
C8 H8 0.9500
C10 C11 1.384(2)
C11 C12 1.388(2)
C11 H11 0.9500
C12 C20 1.399(2)
C12 C13 1.506(2)
C13 C14 1.492(2)
C13 C38 1.507(2)
C14 C19 1.391(2)
C14 C15 1.400(2)
C15 C16 1.379(2)
C15 H15 0.9500
C16 C17 1.417(3)
C16 H16 0.9500
C17 C18 1.406(2)
C18 C19 1.389(2)
C18 H18 0.9500
C21 C22 1.470(3)
C22 C27 1.384(2)
C22 C23 1.389(3)
C23 C24 1.379(3)
C23 H23 0.9500
C24 C25 1.389(3)
C24 H24 0.9500
C25 C26 1.403(3)
C25 H25 0.9500
C26 C27 1.383(3)
C26 H26 0.9500
C28 C29 1.523(3)
C28 H28A 0.9900
C28 H28B 0.9900
C29 H29A 0.9800
C29 H29B 0.9800
C29 H29C 0.9800
C30 C31 1.522(3)
C30 H30A 0.9900
C30 H20B 0.9900
C31 H31A 0.9800
C31 H31B 0.9800
C31 H31C 0.9800
C32 C33 1.472(3)
C33 C38 1.375(3)
C33 C34 1.397(3)
C34 C35 1.389(4)
C34 H34 0.9500
C35 C36 1.387(4)
C35 H35 0.9500
C36 C37 1.386(3)
C36 H36 0.9500
C37 C38 1.391(3)
C37 H37 0.9500
C39 C40 1.516(3)
C39 H39A 0.9900
C39 H39B 0.9900
C40 H40A 0.9800
C40 H40B 0.9800
C40 H40C 0.9800
C41 C42 1.520(3)
C41 H41A 0.9900
C41 H41B 0.9900
C42 H42A 0.9800
C42 H42B 0.9800
C42 H42C 0.9800

loop_
_geom_torsion_atom_site_label_1
_geom_torsion_atom_site_label_2
_geom_torsion_atom_site_label_3
_geom_torsion_atom_site_label_4
_geom_torsion
C20 C1 C2 C10 3.4(2)
C20 C1 C2 C3 -171.12(15)
C21 O3 C3 C4 120.93(14)
C21 O3 C3 C2 -120.29(14)
C21 O3 C3 C27 -0.04(17)
C10 C2 C3 C4 14.4(2)
C1 C2 C3 C4 -171.27(14)
C10 C2 C3 O3 -101.88(17)
C1 C2 C3 O3 72.47(18)
C10 C2 C3 C27 146.80(16)
C1 C2 C3 C27 -38.9(2)
O3 C3 C4 C9 101.09(17)
C2 C3 C4 C9 -13.9(2)
C27 C3 C4 C9 -146.37(16)
O3 C3 C4 C5 -72.34(19)
C2 C3 C4 C5 172.69(15)
C27 C3 C4 C5 40.2(2)
C9 C4 C5 C6 0.0(3)
C3 C4 C5 C6 173.77(16)
C4 C5 C6 C7 0.4(3)
C28 N1 C7 C8 -170.78(17)
C30 N1 C7 C8 -2.2(3)
C28 N1 C7 C6 10.1(3)
C30 N1 C7 C6 178.67(18)
C5 C6 C7 N1 178.55(17)
C5 C6 C7 C8 -0.6(3)
N1 C7 C8 C9 -178.60(16)
C6 C7 C8 C9 0.6(2)
C10 O1 C9 C8 -176.53(14)
C10 O1 C9 C4 4.4(2)
C7 C8 C9 O1 -179.36(15)
C7 C8 C9 C4 -0.3(3)
C5 C4 C9 O1 178.99(15)
C3 C4 C9 O1 5.2(3)
C5 C4 C9 C8 0.0(3)
C3 C4 C9 C8 -173.80(16)
C9 O1 C10 C11 178.58(15)
C9 O1 C10 C2 -3.6(2)
C1 C2 C10 O1 178.99(15)
C3 C2 C10 O1 -6.5(3)
C1 C2 C10 C11 -3.3(2)
C3 C2 C10 C11 171.14(15)
O1 C10 C11 C12 177.93(15)
C2 C10 C11 C12 0.1(3)
C10 C11 C12 C20 3.1(2)
C10 C11 C12 C13 -170.81(15)
C11 C12 C13 C14 -162.71(15)
C20 C12 C13 C14 23.4(2)
C11 C12 C13 O5 80.24(18)
C20 C12 C13 O5 -93.62(17)
C11 C12 C13 C38 -31.1(2)
C20 C12 C13 C38 155.09(16)
C32 O5 C13 C14 121.25(15)
C32 O5 C13 C12 -120.19(15)
C32 O5 C13 C38 -0.41(17)
C12 C13 C14 C19 -23.9(2)
O5 C13 C14 C19 91.41(17)
C38 C13 C14 C19 -155.24(16)
C12 C13 C14 C15 160.57(15)
O5 C13 C14 C15 -84.12(19)
C38 C13 C14 C15 29.2(2)
C19 C14 C15 C16 -2.2(3)
C13 C14 C15 C16 173.46(16)
C14 C15 C16 C17 -1.0(3)
C41 N2 C17 C18 -9.1(3)
C39 N2 C17 C18 168.00(17)
C41 N2 C17 C16 171.69(18)
C39 N2 C17 C16 -11.2(3)
C15 C16 C17 N2 -177.47(17)
C15 C16 C17 C18 3.3(3)
N2 C17 C18 C19 178.37(16)
C16 C17 C18 C19 -2.4(3)
C20 O2 C19 C18 -169.44(14)
C20 O2 C19 C14 9.3(2)
C17 C18 C19 O2 177.87(15)
C17 C18 C19 C14 -0.9(3)
C15 C14 C19 O2 -175.46(15)
C13 C14 C19 O2 8.7(2)
C15 C14 C19 C18 3.2(2)
C13 C14 C19 C18 -172.62(15)
C19 O2 C20 C1 171.46(14)
C19 O2 C20 C12 -9.6(2)
C2 C1 C20 O2 178.83(15)
C2 C1 C20 C12 -0.1(3)
C11 C12 C20 O2 177.99(15)
C13 C12 C20 O2 -8.0(2)
C11 C12 C20 C1 -3.1(2)
C13 C12 C20 C1 170.94(15)
C3 O3 C21 O4 179.28(15)
C3 O3 C21 C22 -0.86(18)
O4 C21 C22 C27 -178.65(19)
O3 C21 C22 C27 1.51(19)
O4 C21 C22 C23 3.1(3)
O3 C21 C22 C23 -176.72(17)
C27 C22 C23 C24 0.7(3)
C21 C22 C23 C24 178.74(18)
C22 C23 C24 C25 0.1(3)
C23 C24 C25 C26 -0.4(3)
C24 C25 C26 C27 -0.1(3)
C25 C26 C27 C22 0.9(3)
C25 C26 C27 C3 -176.77(17)
C23 C22 C27 C26 -1.2(3)
C21 C22 C27 C26 -179.64(16)
C23 C22 C27 C3 176.85(16)
C21 C22 C27 C3 -1.54(19)
C4 C3 C27 C26 63.0(2)
O3 C3 C27 C26 178.88(17)
C2 C3 C27 C26 -67.7(2)
C4 C3 C27 C22 -114.84(16)
O3 C3 C27 C22 0.99(17)
C2 C3 C27 C22 114.39(16)
C7 N1 C28 C29 75.4(2)
C30 N1 C28 C29 -93.5(2)
C7 N1 C30 C31 -78.7(2)
C28 N1 C30 C31 90.3(2)
C13 O5 C32 O6 179.15(16)
C13 O5 C32 C33 -0.33(19)
O6 C32 C33 C38 -178.4(2)
O5 C32 C33 C38 1.0(2)
O6 C32 C33 C34 0.0(4)
O5 C32 C33 C34 179.38(19)
C38 C33 C34 C35 1.0(3)
C32 C33 C34 C35 -177.13(19)
C33 C34 C35 C36 -1.1(3)
C34 C35 C36 C37 0.4(3)
C35 C36 C37 C38 0.5(3)
C34 C33 C38 C37 -0.2(3)
C32 C33 C38 C37 178.30(16)
C34 C33 C38 C13 -179.84(17)
C32 C33 C38 C13 -1.3(2)
C36 C37 C38 C33 -0.5(3)
C36 C37 C38 C13 179.00(17)
C14 C13 C38 C33 -115.96(17)
C12 C13 C38 C33 114.49(17)
O5 C13 C38 C33 1.06(18)
C14 C13 C38 C37 64.5(2)
C12 C13 C38 C37 -65.1(2)
O5 C13 C38 C37 -178.52(17)
C17 N2 C39 C40 89.7(2)
C41 N2 C39 C40 -93.1(2)
C17 N2 C41 C42 88.3(2)
C39 N2 C41 C42 -89.0(2)
